data_7063378
loop_
_publ_author_name
'Marazani, Linia Gedi'
'Gumbo, Maureen'
'Moyo, Lendly'
'Makhubela, Banothile C. E.'
'Mehlana, Gift'

_publ_section_title
;
 Synthesis and characterisation of neodymium-based MOFs for application in
 carbon dioxide reduction to syngas
;
_journal_issue 34
_journal_name_full 'New Journal of Chemistry'
_journal_page_first 15025
_journal_page_last 15035
_journal_paper_doi 10.1039/D4NJ01420K
_journal_volume 48
_journal_year 2024
_chemical_formula_sum 'C36 H22 N6 Nd2 O15'
_chemical_formula_weight 1067.07
_space_group_crystal_system monoclinic
_space_group_IT_number 14
_space_group_name_Hall '-P 2ybc'
_space_group_name_H-M_alt 'P 1 21/c 1'
_atom_sites_solution_hydrogens geom
_audit_creation_method SHELXL-2016/6
_audit_update_record
;
2024-07-08 deposited with the CCDC.	2024-07-22 downloaded from the CCDC.
;
_cell_angle_alpha 90
_cell_angle_beta 98.528(2)
_cell_angle_gamma 90
_cell_formula_units_Z 4
_cell_length_a 26.3857(12)
_cell_length_b 14.0955(7)
_cell_length_c 16.9025(8)
_cell_measurement_reflns_used 241812
_cell_measurement_temperature 173(2)
_cell_measurement_theta_max 60.90
_cell_measurement_theta_min 4.666
_cell_volume 6216.9(5)
_computing_data_collection 'Bruker SAINT'
_computing_molecular_graphics XSEED
_computing_structure_refinement 'SHELXL-2016/6 (Sheldrick, 2016)'
_computing_structure_solution 'SHELXT-2016/6 (Sheldrick, 2016)'
_diffrn_ambient_temperature 173(2)
_diffrn_measured_fraction_theta_full 0.995
_diffrn_measured_fraction_theta_max 0.994
_diffrn_measurement_device_type 'Bruker KAPPA APEX II DUO'
_diffrn_radiation_type MoK\a
_diffrn_radiation_wavelength 0.71073
_diffrn_reflns_av_R_equivalents 0.0527
_diffrn_reflns_av_unetI/netI 0.0288
_diffrn_reflns_Laue_measured_fraction_full 0.995
_diffrn_reflns_Laue_measured_fraction_max 0.994
_diffrn_reflns_limit_h_max 33
_diffrn_reflns_limit_h_min -37
_diffrn_reflns_limit_k_max 20
_diffrn_reflns_limit_k_min -20
_diffrn_reflns_limit_l_max 24
_diffrn_reflns_limit_l_min -24
_diffrn_reflns_number 212116
_diffrn_reflns_point_group_measured_fraction_full 0.995
_diffrn_reflns_point_group_measured_fraction_max 0.994
_diffrn_reflns_theta_full 25.242
_diffrn_reflns_theta_max 30.622
_diffrn_reflns_theta_min 1.890
_exptl_absorpt_coefficient_mu 1.701
_exptl_crystal_colour purple
_exptl_crystal_density_diffrn 1.140
_exptl_crystal_description 'STAR LIKE'
_exptl_crystal_F_000 2080
_exptl_crystal_size_max 0.120
_exptl_crystal_size_mid 0.120
_exptl_crystal_size_min 0.090
_refine_diff_density_max 5.162
_refine_diff_density_min -2.740
_refine_diff_density_rms 0.159
_refine_ls_extinction_method none
_refine_ls_goodness_of_fit_ref 1.149
_refine_ls_hydrogen_treatment constr
_refine_ls_matrix_type full
_refine_ls_number_parameters 532
_refine_ls_number_reflns 19050
_refine_ls_number_restraints 0
_refine_ls_restrained_S_all 1.149
_refine_ls_R_factor_all 0.0880
_refine_ls_R_factor_gt 0.0737
_refine_ls_shift/su_max 0.001
_refine_ls_shift/su_mean 0.000
_refine_ls_structure_factor_coef Fsqd
_refine_ls_weighting_details 'w=1/[\s^2^(Fo^2^)+(0.0260P)^2^+61.8534P] where P=(Fo^2^+2Fc^2^)/3'
_refine_ls_weighting_scheme calc
_refine_ls_wR_factor_gt 0.1589
_refine_ls_wR_factor_ref 0.1648
_reflns_Friedel_coverage 0.000
_reflns_number_gt 15969
_reflns_number_total 19050
_reflns_threshold_expression 'I > 2\s(I)'
_cod_data_source_file d4nj01420k2.cif
_cod_data_source_block JMS_10
_cod_depositor_comments 'Adding full bibliography for 7063377--7063378.cif.'
_cod_original_sg_symbol_H-M 'P 21/c'
_cod_database_code 7063378
_shelx_shelxl_version_number 2016/6
_shelx_space_group_comment
;
The symmetry employed for this shelxl refinement is uniquely defined
by the following loop, which should always be used as a source of
symmetry information in preference to the above space-group names.
They are only intended as comments.
;
_shelx_estimated_absorpt_t_min 0.822
_shelx_estimated_absorpt_t_max 0.862

loop_
_space_group_symop_operation_xyz
'x, y, z'
'-x, y+1/2, -z+1/2'
'-x, -y, -z'
'x, -y-1/2, z-1/2'

loop_
_atom_site_label
_atom_site_type_symbol
_atom_site_fract_x
_atom_site_fract_y
_atom_site_fract_z
_atom_site_U_iso_or_equiv
_atom_site_adp_type
_atom_site_occupancy
_atom_site_site_symmetry_order
_atom_site_calc_flag
_atom_site_refinement_flags_posn
_atom_site_refinement_flags_adp
_atom_site_refinement_flags_occupancy
_atom_site_disorder_assembly
_atom_site_disorder_group
Nd1 Nd 0.25011(2) 0.16278(3) 0.31319(2) 0.03069(8) Uani 1 1 d . . . . .
Nd2 Nd 0.75057(2) 0.69936(3) 0.46497(2) 0.03349(9) Uani 1 1 d . . . . .
O1 O 0.75009(15) 0.7790(4) 0.3273(3) 0.0433(12) Uani 1 1 d . . . . .
O18B O -0.20118(14) -0.1986(4) 0.0988(2) 0.0345(9) Uani 1 1 d . . . . .
O16B O -0.17622(15) -0.2297(4) 0.2258(3) 0.0405(11) Uani 1 1 d . . . . .
O1C O 0.30102(15) 0.1600(4) 0.4440(3) 0.0434(12) Uani 1 1 d . . . . .
O1A O 0.29804(16) 0.3078(4) 0.3282(3) 0.0444(12) Uani 1 1 d . . . . .
O1D O 0.18558(17) 0.0963(3) 0.3898(3) 0.0386(10) Uani 1 1 d . . . . .
O1B O 0.19868(15) 0.0974(4) 0.1997(3) 0.0367(10) Uani 1 1 d . . . . .
O3A O 0.31068(16) 0.3678(4) 0.4519(3) 0.0434(12) Uani 1 1 d . . . . .
O3B O 0.16826(15) 0.1709(4) 0.0849(3) 0.0404(11) Uani 1 1 d . . . . .
O3D O 0.20116(17) 0.1535(4) 0.5153(3) 0.0394(10) Uani 1 1 d . . . . .
O3C O 0.32560(17) 0.1999(5) 0.5695(3) 0.0552(16) Uani 1 1 d . . . . .
O17A O 0.67133(18) 0.6244(5) 0.2387(3) 0.0572(16) Uani 1 1 d . . . . .
O18A O 0.69310(16) 0.6166(4) 0.3681(3) 0.0478(13) Uani 1 1 d . . . . .
O00G O 0.2637(3) -0.0107(5) 0.3296(4) 0.0745(19) Uani 1 1 d . . . . .
H00A H 0.246840 -0.053265 0.290807 0.089 Uiso 1 1 calc R U . . .
H00B H 0.285862 -0.034526 0.374697 0.089 Uiso 1 1 calc R U . . .
O00H O 0.7714(2) 0.5285(5) 0.4830(4) 0.0669(17) Uani 1 1 d . . . . .
H00C H 0.752452 0.482640 0.449597 0.080 Uiso 1 1 calc R U . . .
H00D H 0.798272 0.508811 0.523426 0.080 Uiso 1 1 calc R U . . .
C17B C -0.17014(19) -0.1882(5) 0.1624(3) 0.0298(12) Uani 1 1 d . . . . .
C2A C 0.3218(2) 0.3562(5) 0.3837(4) 0.0378(15) Uani 1 1 d . . . . .
C2B C 0.1631(2) 0.1222(5) 0.1456(3) 0.0334(13) Uani 1 1 d . . . . .
C4B C 0.1099(2) 0.0894(5) 0.1537(4) 0.0386(15) Uani 1 1 d . . . . .
C2C C 0.3327(2) 0.1586(6) 0.5065(4) 0.0430(17) Uani 1 1 d . . . . .
C16A C 0.6613(2) 0.6118(5) 0.3071(4) 0.0349(14) Uani 1 1 d . . . . .
C6B C 0.0214(2) 0.0723(6) 0.0996(4) 0.0456(18) Uani 1 1 d . . . . .
H6B H -0.006811 0.085940 0.059437 0.055 Uiso 1 1 calc R U . . .
C2D C 0.1735(2) 0.1120(5) 0.4579(4) 0.0360(13) Uani 1 1 d . . . . .
C13B C -0.1232(2) -0.1314(6) 0.1623(4) 0.0456(18) Uani 1 1 d . . . . .
C5B C 0.0684(2) 0.1087(6) 0.0949(4) 0.0483(19) Uani 1 1 d . . . . .
H5B H 0.073130 0.147958 0.050847 0.058 Uiso 1 1 calc R U . . .
C4D C 0.1218(2) 0.0783(6) 0.4734(4) 0.0409(15) Uani 1 1 d . . . . .
C8A C 0.4380(2) 0.5148(7) 0.4025(5) 0.053(2) Uani 1 1 d . . . . .
H8A H 0.452701 0.564609 0.436173 0.064 Uiso 1 1 calc R U . . .
C12B C -0.1140(2) -0.0804(6) 0.0963(4) 0.049(2) Uani 1 1 d . . . . .
H12B H -0.138875 -0.080742 0.049567 0.059 Uiso 1 1 calc R U . . .
C13A C 0.6074(2) 0.5853(6) 0.3167(4) 0.0456(19) Uani 1 1 d . . . . .
C8D C 0.0505(3) 0.0874(6) 0.5454(4) 0.052(2) Uani 1 1 d . . . . .
H8D H 0.034005 0.114343 0.586360 0.062 Uiso 1 1 calc R U . . .
N6D N 0.0480(3) -0.0225(6) 0.4362(4) 0.064(2) Uani 1 1 d . . . . .
N11B N -0.0698(2) -0.0293(7) 0.0964(4) 0.065(2) Uani 1 1 d . . . . .
C9D C 0.0985(3) 0.1173(6) 0.5346(4) 0.0509(19) Uani 1 1 d . . . . .
H9D H 0.115756 0.164372 0.568702 0.061 Uiso 1 1 calc R U . . .
C4C C 0.3837(3) 0.1128(7) 0.5060(4) 0.055(2) Uani 1 1 d . . . . .
C4A C 0.3705(2) 0.4030(6) 0.3658(4) 0.0460(18) Uani 1 1 d . . . . .
C11A C 0.5288(3) 0.5086(10) 0.2659(4) 0.092(5) Uani 1 1 d . . . . .
H11A H 0.508710 0.475345 0.223477 0.110 Uiso 1 1 calc R U . . .
C10A C 0.5113(3) 0.5256(7) 0.3333(4) 0.056(2) Uani 1 1 d . . . . .
N8 N 0.4401(3) 0.0215(9) 0.4367(4) 0.108(4) Uani 1 1 d . . . . .
C7D C 0.0263(3) 0.0170(6) 0.4956(4) 0.0476(18) Uani 1 1 d . . . . .
C9A C 0.3939(3) 0.4745(8) 0.4142(5) 0.065(3) Uani 1 1 d . . . . .
H9A H 0.377840 0.495793 0.457764 0.079 Uiso 1 1 calc R U . . .
C7A C 0.4606(3) 0.4837(8) 0.3429(4) 0.064(3) Uani 1 1 d . . . . .
C7B C 0.0154(3) 0.0164(7) 0.1623(4) 0.059(3) Uani 1 1 d . . . . .
N15A N 0.5402(3) 0.5703(8) 0.3963(5) 0.093(3) Uani 1 1 d . . . . .
C5D C 0.0949(3) 0.0092(7) 0.4264(5) 0.062(2) Uani 1 1 d . . . . .
H5D H 0.110519 -0.017653 0.384484 0.074 Uiso 1 1 calc R U . . .
C5A C 0.3932(3) 0.3739(9) 0.3023(5) 0.073(3) Uani 1 1 d . . . . .
H5A H 0.377934 0.325518 0.267442 0.088 Uiso 1 1 calc R U . . .
C10B C -0.0350(3) -0.0298(8) 0.1640(4) 0.063(3) Uani 1 1 d . . . . .
C14A C 0.5898(3) 0.5988(8) 0.3885(5) 0.065(3) Uani 1 1 d . . . . .
H14A H 0.611266 0.627220 0.432303 0.078 Uiso 1 1 calc R U . . .
C7C C 0.4751(3) 0.0231(9) 0.5027(4) 0.080(4) Uani 1 1 d . . . . .
C15B C -0.0432(3) -0.0757(10) 0.2317(4) 0.105(5) Uani 1 1 d . . . . .
H15B H -0.018731 -0.072452 0.278915 0.126 Uiso 1 1 calc R U . . .
C9B C 0.1012(3) 0.0377(9) 0.2178(5) 0.080(4) Uani 1 1 d . . . . .
H9B H 0.128631 0.026700 0.260028 0.096 Uiso 1 1 calc R U . . .
C9C C 0.3952(3) 0.0653(10) 0.4392(5) 0.094(5) Uani 1 1 d . . . . .
H9C H 0.370067 0.063693 0.392742 0.112 Uiso 1 1 calc R U . . .
C14B C -0.0872(3) -0.1264(10) 0.2302(5) 0.094(5) Uani 1 1 d . . . . .
H14B H -0.093214 -0.159162 0.276993 0.113 Uiso 1 1 calc R U . . .
N8B N 0.0537(3) 0.0006(9) 0.2232(5) 0.110(4) Uani 1 1 d . . . . .
C12A C 0.5759(3) 0.5393(11) 0.2588(5) 0.104(5) Uani 1 1 d . . . . .
H12A H 0.588075 0.528090 0.209463 0.124 Uiso 1 1 calc R U . . .
C6C C 0.4660(3) 0.0656(10) 0.5721(5) 0.092(4) Uani 1 1 d . . . . .
H6C H 0.491314 0.064384 0.618333 0.110 Uiso 1 1 calc R U . . .
N6A N 0.4387(3) 0.4159(10) 0.2895(5) 0.120(5) Uani 1 1 d . . . . .
C5C C 0.4195(3) 0.1102(9) 0.5743(5) 0.085(4) Uani 1 1 d . . . . .
H5C H 0.412290 0.138788 0.622268 0.102 Uiso 1 1 calc R U . . .

loop_
_atom_site_aniso_label
_atom_site_aniso_U_11
_atom_site_aniso_U_22
_atom_site_aniso_U_33
_atom_site_aniso_U_23
_atom_site_aniso_U_13
_atom_site_aniso_U_12
Nd1 0.01462(12) 0.0532(2) 0.02451(14) -0.00882(13) 0.00369(9) 0.00867(12)
Nd2 0.01238(11) 0.0663(2) 0.02274(14) -0.00659(14) 0.00562(9) 0.00156(13)
O1 0.0201(18) 0.079(4) 0.031(2) 0.000(2) 0.0072(16) 0.006(2)
O18B 0.0181(17) 0.055(3) 0.029(2) -0.0018(19) 0.0003(14) -0.0087(18)
O16B 0.0218(18) 0.069(3) 0.031(2) -0.001(2) 0.0051(16) -0.016(2)
O1C 0.0207(19) 0.077(4) 0.032(2) 0.001(2) 0.0013(16) 0.016(2)
O1A 0.027(2) 0.080(4) 0.027(2) -0.002(2) 0.0061(16) -0.019(2)
O1D 0.037(2) 0.042(3) 0.040(2) 0.001(2) 0.0153(19) 0.000(2)
O1B 0.0234(19) 0.052(3) 0.036(2) -0.005(2) 0.0061(16) -0.0038(18)
O3A 0.027(2) 0.071(4) 0.035(2) -0.004(2) 0.0113(17) -0.016(2)
O3B 0.0212(18) 0.069(3) 0.032(2) 0.000(2) 0.0094(16) -0.014(2)
O3D 0.032(2) 0.055(3) 0.031(2) 0.005(2) 0.0070(17) -0.002(2)
O3C 0.024(2) 0.110(5) 0.032(2) -0.005(3) 0.0050(17) 0.028(3)
O17A 0.034(2) 0.108(5) 0.030(2) 0.011(3) 0.0069(18) -0.033(3)
O18A 0.0211(19) 0.088(4) 0.036(2) -0.015(2) 0.0088(17) -0.013(2)
O00G 0.076(4) 0.066(4) 0.079(4) -0.009(3) 0.002(3) 0.033(4)
O00H 0.047(3) 0.066(4) 0.082(4) -0.005(3) -0.009(3) 0.006(3)
C17B 0.016(2) 0.044(3) 0.030(3) -0.001(2) 0.0053(19) -0.004(2)
C2A 0.026(3) 0.060(5) 0.028(3) -0.005(3) 0.004(2) -0.009(3)
C2B 0.021(2) 0.051(4) 0.030(3) -0.011(3) 0.011(2) -0.016(2)
C4B 0.025(3) 0.054(4) 0.038(3) -0.003(3) 0.007(2) -0.021(3)
C2C 0.024(3) 0.075(5) 0.031(3) 0.004(3) 0.006(2) 0.022(3)
C16A 0.020(2) 0.057(4) 0.030(3) 0.000(3) 0.012(2) -0.008(2)
C6B 0.018(2) 0.086(6) 0.033(3) 0.009(3) 0.003(2) -0.018(3)
C2D 0.032(3) 0.045(4) 0.034(3) 0.007(3) 0.012(2) 0.001(3)
C13B 0.026(3) 0.080(6) 0.031(3) -0.005(3) 0.005(2) -0.023(3)
C5B 0.026(3) 0.078(6) 0.042(4) 0.008(4) 0.008(3) -0.012(3)
C4D 0.034(3) 0.055(4) 0.037(3) 0.002(3) 0.015(3) -0.010(3)
C8A 0.027(3) 0.084(6) 0.053(4) -0.028(4) 0.021(3) -0.028(3)
C12B 0.028(3) 0.081(6) 0.039(3) 0.004(4) 0.003(2) -0.026(3)
C13A 0.020(2) 0.090(6) 0.028(3) 0.002(3) 0.007(2) -0.014(3)
C8D 0.038(4) 0.077(6) 0.045(4) -0.017(4) 0.020(3) -0.018(4)
N6D 0.059(4) 0.088(6) 0.053(4) -0.020(4) 0.034(3) -0.037(4)
N11B 0.035(3) 0.120(7) 0.040(3) 0.003(4) 0.004(2) -0.035(4)
C9D 0.040(4) 0.073(6) 0.041(4) -0.013(4) 0.012(3) -0.020(4)
C4C 0.031(3) 0.103(7) 0.032(3) 0.002(4) 0.003(2) 0.042(4)
C4A 0.026(3) 0.081(6) 0.032(3) -0.007(3) 0.009(2) -0.020(3)
C11A 0.046(4) 0.209(13) 0.023(3) -0.027(5) 0.014(3) -0.080(6)
C10A 0.029(3) 0.107(7) 0.035(3) -0.005(4) 0.009(3) -0.028(4)
N8 0.057(4) 0.229(12) 0.034(3) -0.019(5) -0.011(3) 0.094(6)
C7D 0.043(4) 0.069(5) 0.035(3) -0.007(3) 0.019(3) -0.026(4)
C9A 0.034(4) 0.111(8) 0.056(5) -0.030(5) 0.023(3) -0.033(4)
C7A 0.028(3) 0.131(9) 0.036(3) -0.010(4) 0.009(3) -0.030(4)
C7B 0.036(3) 0.108(7) 0.031(3) 0.009(4) 0.002(3) -0.044(4)
N15A 0.054(4) 0.156(10) 0.076(5) -0.042(6) 0.034(4) -0.056(5)
C5D 0.061(5) 0.080(6) 0.053(4) -0.020(4) 0.036(4) -0.032(5)
C5A 0.042(4) 0.141(10) 0.041(4) -0.031(5) 0.019(3) -0.048(5)
C10B 0.036(3) 0.124(8) 0.028(3) 0.005(4) 0.002(3) -0.046(4)
C14A 0.033(3) 0.115(8) 0.052(4) -0.037(5) 0.022(3) -0.034(4)
C7C 0.041(4) 0.163(11) 0.032(3) -0.006(5) -0.004(3) 0.063(6)
C15B 0.057(5) 0.224(14) 0.029(3) 0.039(6) -0.014(3) -0.097(7)
C9B 0.048(4) 0.139(10) 0.049(4) 0.037(5) -0.011(4) -0.054(6)
C9C 0.050(5) 0.196(13) 0.032(4) -0.011(5) -0.005(3) 0.079(7)
C14B 0.053(5) 0.186(13) 0.040(4) 0.025(6) -0.005(4) -0.076(7)
N8B 0.059(5) 0.200(12) 0.062(5) 0.055(6) -0.020(4) -0.083(6)
C12A 0.053(5) 0.233(15) 0.029(3) -0.019(6) 0.019(3) -0.078(7)
C6C 0.046(4) 0.183(12) 0.040(4) -0.025(6) -0.014(3) 0.073(6)
N6A 0.060(5) 0.250(15) 0.056(5) -0.050(7) 0.028(4) -0.074(7)
C5C 0.046(4) 0.170(11) 0.036(4) -0.013(5) -0.005(3) 0.065(6)

loop_
_atom_type_symbol
_atom_type_description
_atom_type_scat_dispersion_real
_atom_type_scat_dispersion_imag
_atom_type_scat_source
C C 0.0033 0.0016 'International Tables Vol C Tables 4.2.6.8 and 6.1.1.4'
H H 0.0000 0.0000 'International Tables Vol C Tables 4.2.6.8 and 6.1.1.4'
O O 0.0106 0.0060 'International Tables Vol C Tables 4.2.6.8 and 6.1.1.4'
Nd Nd -0.1943 3.0179 'International Tables Vol C Tables 4.2.6.8 and 6.1.1.4'
N N 0.0061 0.0033 'International Tables Vol C Tables 4.2.6.8 and 6.1.1.4'

loop_
_geom_angle_atom_site_label_1
_geom_angle_atom_site_label_2
_geom_angle_atom_site_label_3
_geom_angle
_geom_angle_site_symmetry_1
_geom_angle_site_symmetry_3
_geom_angle_publ_flag
O1B Nd1 O1A 130.39(16) . . ?
O1B Nd1 O1C 155.72(19) . . ?
O1A Nd1 O1C 72.76(18) . . ?
O1B Nd1 O17A 92.18(16) . 2_645 ?
O1A Nd1 O17A 76.3(2) . 2_645 ?
O1C Nd1 O17A 86.46(15) . 2_645 ?
O1B Nd1 O1D 85.41(15) . . ?
O1A Nd1 O1D 131.41(15) . . ?
O1C Nd1 O1D 81.19(16) . . ?
O17A Nd1 O1D 142.8(2) 2_645 . ?
O1B Nd1 O16B 71.88(16) . 2 ?
O1A Nd1 O16B 83.60(17) . 2 ?
O1C Nd1 O16B 124.24(15) . 2 ?
O17A Nd1 O16B 136.03(17) 2_645 2 ?
O1D Nd1 O16B 78.17(16) . 2 ?
O1B Nd1 O00G 76.3(2) . . ?
O1A Nd1 O00G 139.7(2) . . ?
O1C Nd1 O00G 80.2(2) . . ?
O17A Nd1 O00G 72.7(2) 2_645 . ?
O1D Nd1 O00G 70.59(19) . . ?
O16B Nd1 O00G 136.6(2) 2 . ?
O1B Nd1 O18B 115.89(13) . 2 ?
O1A Nd1 O18B 68.66(14) . 2 ?
O1C Nd1 O18B 76.61(14) . 2 ?
O17A Nd1 O18B 144.21(18) 2_645 2 ?
O1D Nd1 O18B 65.75(14) . 2 ?
O16B Nd1 O18B 47.67(13) 2 2 ?
O00G Nd1 O18B 132.89(18) . 2 ?
O1B Nd1 O1 67.84(15) . 2_645 ?
O1A Nd1 O1 62.57(14) . 2_645 ?
O1C Nd1 O1 134.20(16) . 2_645 ?
O17A Nd1 O1 74.14(16) 2_645 2_645 ?
O1D Nd1 O1 136.82(14) . 2_645 ?
O16B Nd1 O1 61.90(13) 2 2_645 ?
O00G Nd1 O1 129.37(19) . 2_645 ?
O18B Nd1 O1 95.40(14) 2 2_645 ?
O1B Nd1 C17B 93.04(15) . 2 ?
O1A Nd1 C17B 76.28(16) . 2 ?
O1C Nd1 C17B 100.94(15) . 2 ?
O17A Nd1 C17B 147.9(2) 2_645 2 ?
O1D Nd1 C17B 69.25(16) . 2 ?
O16B Nd1 C17B 23.41(14) 2 2 ?
O00G Nd1 C17B 139.1(2) . 2 ?
O18B Nd1 C17B 24.32(13) 2 2 ?
O1 Nd1 C17B 78.66(14) 2_645 2 ?
O18A Nd2 O18B 146.77(18) . 4_666 ?
O18A Nd2 O3D 141.64(17) . 3_666 ?
O18B Nd2 O3D 71.59(16) 4_666 3_666 ?
O18A Nd2 O3B 100.65(15) . 2_655 ?
O18B Nd2 O3B 87.43(14) 4_666 2_655 ?
O3D Nd2 O3B 73.73(17) 3_666 2_655 ?
O18A Nd2 O3C 72.74(19) . 3_666 ?
O18B Nd2 O3C 121.41(15) 4_666 3_666 ?
O3D Nd2 O3C 86.14(19) 3_666 3_666 ?
O3B Nd2 O3C 137.65(17) 2_655 3_666 ?
O18A Nd2 O00H 73.4(2) . . ?
O18B Nd2 O00H 78.73(19) 4_666 . ?
O3D Nd2 O00H 135.25(18) 3_666 . ?
O3B Nd2 O00H 72.2(2) 2_655 . ?
O3C Nd2 O00H 138.5(2) 3_666 . ?
O18A Nd2 O3A 78.40(15) . 3_666 ?
O18B Nd2 O3A 76.49(15) 4_666 3_666 ?
O3D Nd2 O3A 128.32(16) 3_666 3_666 ?
O3B Nd2 O3A 143.99(18) 2_655 3_666 ?
O3C Nd2 O3A 77.08(18) 3_666 3_666 ?
O00H Nd2 O3A 73.2(2) . 3_666 ?
O18A Nd2 O1 70.97(17) . . ?
O18B Nd2 O1 140.74(15) 4_666 . ?
O3D Nd2 O1 71.66(16) 3_666 . ?
O3B Nd2 O1 69.43(14) 2_655 . ?
O3C Nd2 O1 68.95(15) 3_666 . ?
O00H Nd2 O1 120.3(2) . . ?
O3A Nd2 O1 139.43(14) 3_666 . ?
O18A Nd2 O1C 113.10(15) . 3_666 ?
O18B Nd2 O1C 74.74(13) 4_666 3_666 ?
O3D Nd2 O1C 68.24(15) 3_666 3_666 ?
O3B Nd2 O1C 141.39(16) 2_655 3_666 ?
O3C Nd2 O1C 46.70(14) 3_666 3_666 ?
O00H Nd2 O1C 134.17(19) . 3_666 ?
O3A Nd2 O1C 64.74(17) 3_666 3_666 ?
O1 Nd2 O1C 103.66(15) . 3_666 ?
Nd2 O1 Nd1 119.6(2) . 2_655 ?
C17B O18B Nd2 168.9(4) . 4_465 ?
C17B O18B Nd1 85.6(3) . 2_545 ?
Nd2 O18B Nd1 105.41(14) 4_465 2_545 ?
C17B O16B Nd1 104.7(3) . 2_545 ?
C2C O1C Nd1 171.9(4) . . ?
C2C O1C Nd2 82.7(4) . 3_666 ?
Nd1 O1C Nd2 103.23(15) . 3_666 ?
C2A O1A Nd1 138.0(4) . . ?
C2D O1D Nd1 134.5(4) . . ?
C2B O1B Nd1 139.2(4) . . ?
C2A O3A Nd2 137.6(4) . 3_666 ?
C2B O3B Nd2 125.2(4) . 2_645 ?
C2D O3D Nd2 136.8(4) . 3_666 ?
C2C O3C Nd2 106.7(4) . 3_666 ?
C16A O17A Nd1 133.1(4) . 2_655 ?
C16A O18A Nd2 153.3(6) . . ?
Nd1 O00G H00A 120.0 . . ?
Nd1 O00G H00B 120.0 . . ?
H00A O00G H00B 120.0 . . ?
Nd2 O00H H00C 120.0 . . ?
Nd2 O00H H00D 120.0 . . ?
H00C O00H H00D 120.0 . . ?
O16B C17B O18B 121.7(5) . . ?
O16B C17B C13B 118.0(5) . . ?
O18B C17B C13B 120.1(5) . . ?
O16B C17B Nd1 51.9(3) . 2_545 ?
O18B C17B Nd1 70.1(3) . 2_545 ?
C13B C17B Nd1 166.5(5) . 2_545 ?
O3A C2A O1A 127.3(6) . . ?
O3A C2A C4A 116.9(6) . . ?
O1A C2A C4A 115.7(5) . . ?
O1B C2B O3B 125.7(5) . . ?
O1B C2B C4B 117.0(6) . . ?
O3B C2B C4B 117.3(5) . . ?
C9B C4B C5B 118.0(6) . . ?
C9B C4B C2B 120.7(6) . . ?
C5B C4B C2B 121.3(6) . . ?
O1C C2C O3C 123.2(6) . . ?
O1C C2C C4C 119.6(6) . . ?
O3C C2C C4C 117.0(6) . . ?
O1C C2C Nd2 73.5(3) . 3_666 ?
O3C C2C Nd2 50.3(3) . 3_666 ?
C4C C2C Nd2 162.1(6) . 3_666 ?
O18A C16A O17A 124.1(5) . . ?
O18A C16A C13A 117.5(5) . . ?
O17A C16A C13A 118.3(5) . . ?
C7B C6B C5B 118.8(6) . . ?
C7B C6B H6B 120.6 . . ?
C5B C6B H6B 120.6 . . ?
O1D C2D O3D 125.9(6) . . ?
O1D C2D C4D 117.6(6) . . ?
O3D C2D C4D 116.5(5) . . ?
C12B C13B C14B 117.6(6) . . ?
C12B C13B C17B 122.2(6) . . ?
C14B C13B C17B 120.2(6) . . ?
C6B C5B C4B 120.9(7) . . ?
C6B C5B H5B 119.6 . . ?
C4B C5B H5B 119.6 . . ?
C5D C4D C9D 117.3(6) . . ?
C5D C4D C2D 121.5(6) . . ?
C9D C4D C2D 121.1(6) . . ?
C7A C8A C9A 118.3(7) . . ?
C7A C8A H8A 120.8 . . ?
C9A C8A H8A 120.8 . . ?
N11B C12B C13B 121.7(6) . . ?
N11B C12B H12B 119.1 . . ?
C13B C12B H12B 119.1 . . ?
C12A C13A C14A 117.1(6) . . ?
C12A C13A C16A 122.0(6) . . ?
C14A C13A C16A 120.6(6) . . ?
C9D C8D C7D 119.1(7) . . ?
C9D C8D H8D 120.4 . . ?
C7D C8D H8D 120.4 . . ?
C7D N6D C5D 116.9(7) . . ?
C10B N11B C12B 117.9(6) . . ?
C8D C9D C4D 119.7(7) . . ?
C8D C9D H9D 120.1 . . ?
C4D C9D H9D 120.1 . . ?
C5C C4C C9C 117.7(6) . . ?
C5C C4C C2C 120.8(6) . . ?
C9C C4C C2C 121.3(6) . . ?
C5A C4A C9A 118.3(6) . . ?
C5A C4A C2A 120.6(7) . . ?
C9A C4A C2A 121.1(6) . . ?
C10A C11A C12A 118.0(7) . . ?
C10A C11A H11A 121.0 . . ?
C12A C11A H11A 121.0 . . ?
C11A C10A N15A 122.1(6) . . ?
C11A C10A C7A 117.3(7) . . ?
N15A C10A C7A 120.2(6) . . ?
C7C N8 C9C 118.0(7) . . ?
N6D C7D C8D 122.6(6) . . ?
N6D C7D C7D 116.3(8) . 3_556 ?
C8D C7D C7D 121.1(8) . 3_556 ?
C8A C9A C4A 122.9(7) . . ?
C8A C9A H9A 118.5 . . ?
C4A C9A H9A 118.5 . . ?
C8A C7A N6A 122.4(7) . . ?
C8A C7A C10A 117.7(8) . . ?
N6A C7A C10A 119.9(7) . . ?
C6B C7B N8B 122.3(6) . . ?
C6B C7B C10B 118.7(6) . . ?
N8B C7B C10B 119.0(7) . . ?
C10A N15A C14A 118.9(7) . . ?
N6D C5D C4D 124.3(7) . . ?
N6D C5D H5D 117.8 . . ?
C4D C5D H5D 117.8 . . ?
C4A C5A N6A 119.0(8) . . ?
C4A C5A H5A 120.5 . . ?
N6A C5A H5A 120.5 . . ?
N11B C10B C15B 122.7(6) . . ?
N11B C10B C7B 118.6(6) . . ?
C15B C10B C7B 118.6(6) . . ?
C13A C14A N15A 119.1(7) . . ?
C13A C14A H14A 120.5 . . ?
N15A C14A H14A 120.5 . . ?
N8 C7C C6C 122.3(6) . . ?
N8 C7C C7C 116.7(9) . 3_656 ?
C6C C7C C7C 121.1(8) . 3_656 ?
C10B C15B C14B 118.4(7) . . ?
C10B C15B H15B 120.8 . . ?
C14B C15B H15B 120.8 . . ?
C4B C9B N8B 121.4(7) . . ?
C4B C9B H9B 119.3 . . ?
N8B C9B H9B 119.3 . . ?
N8 C9C C4C 123.3(7) . . ?
N8 C9C H9C 118.3 . . ?
C4C C9C H9C 118.3 . . ?
C15B C14B C13B 121.6(7) . . ?
C15B C14B H14B 119.2 . . ?
C13B C14B H14B 119.2 . . ?
C7B N8B C9B 118.4(7) . . ?
C11A C12A C13A 124.7(7) . . ?
C11A C12A H12A 117.7 . . ?
C13A C12A H12A 117.7 . . ?
C7C C6C C5C 119.4(7) . . ?
C7C C6C H6C 120.3 . . ?
C5C C6C H6C 120.3 . . ?
C7A N6A C5A 118.9(7) . . ?
C4C C5C C6C 119.3(7) . . ?
C4C C5C H5C 120.3 . . ?
C6C C5C H5C 120.3 . . ?

loop_
_geom_bond_atom_site_label_1
_geom_bond_atom_site_label_2
_geom_bond_distance
_geom_bond_site_symmetry_2
_geom_bond_publ_flag
Nd1 O1B 2.366(4) . ?
Nd1 O1A 2.397(5) . ?
Nd1 O1C 2.411(4) . ?
Nd1 O17A 2.429(4) 2_645 ?
Nd1 O1D 2.471(4) . ?
Nd1 O16B 2.480(4) 2 ?
Nd1 O00G 2.481(7) . ?
Nd1 O18B 2.876(4) 2 ?
Nd1 O1 2.884(5) 2_645 ?
Nd1 C17B 3.049(6) 2 ?
Nd2 O18A 2.367(5) . ?
Nd2 O18B 2.425(4) 4_666 ?
Nd2 O3D 2.431(5) 3_666 ?
Nd2 O3B 2.448(4) 2_655 ?
Nd2 O3C 2.459(5) 3_666 ?
Nd2 O00H 2.479(7) . ?
Nd2 O3A 2.481(4) 3_666 ?
Nd2 O1 2.582(5) . ?
Nd2 O1C 2.962(5) 3_666 ?
O18B C17B 1.260(7) . ?
O16B C17B 1.252(7) . ?
O1C C2C 1.247(7) . ?
O1A C2A 1.251(7) . ?
O1D C2D 1.259(7) . ?
O1B C2B 1.259(7) . ?
O3A C2A 1.243(7) . ?
O3B C2B 1.259(7) . ?
O3D C2D 1.267(8) . ?
O3C C2C 1.252(8) . ?
O17A C16A 1.236(7) . ?
O18A C16A 1.232(7) . ?
O00G H00A 0.9500 . ?
O00G H00B 0.9500 . ?
O00H H00C 0.9500 . ?
O00H H00D 0.9500 . ?
C17B C13B 1.474(8) . ?
C2A C4A 1.513(8) . ?
C2B C4B 1.503(7) . ?
C4B C9B 1.353(10) . ?
C4B C5B 1.393(9) . ?
C2C C4C 1.493(8) . ?
C16A C13A 1.503(8) . ?
C6B C7B 1.349(10) . ?
C6B C5B 1.355(8) . ?
C6B H6B 0.9500 . ?
C2D C4D 1.504(8) . ?
C13B C12B 1.378(10) . ?
C13B C14B 1.379(10) . ?
C5B H5B 0.9500 . ?
C4D C5D 1.384(11) . ?
C4D C9D 1.392(10) . ?
C8A C7A 1.319(10) . ?
C8A C9A 1.337(9) . ?
C8A H8A 0.9500 . ?
C12B N11B 1.369(8) . ?
C12B H12B 0.9500 . ?
C13A C12A 1.352(11) . ?
C13A C14A 1.375(9) . ?
C8D C9D 1.372(9) . ?
C8D C7D 1.393(10) . ?
C8D H8D 0.9500 . ?
N6D C7D 1.346(9) . ?
N6D C5D 1.350(9) . ?
N11B C10B 1.356(9) . ?
C9D H9D 0.9500 . ?
C4C C5C 1.378(10) . ?
C4C C9C 1.385(10) . ?
C4A C5A 1.368(10) . ?
C4A C9A 1.384(11) . ?
C11A C10A 1.314(10) . ?
C11A C12A 1.337(9) . ?
C11A H11A 0.9500 . ?
C10A N15A 1.368(10) . ?
C10A C7A 1.493(9) . ?
N8 C7C 1.339(9) . ?
N8 C9C 1.343(9) . ?
C7D C7D 1.499(12) 3_556 ?
C9A H9A 0.9500 . ?
C7A N6A 1.380(13) . ?
C7B N8B 1.348(10) . ?
C7B C10B 1.486(8) . ?
N15A C14A 1.395(9) . ?
C5D H5D 0.9500 . ?
C5A N6A 1.385(10) . ?
C5A H5A 0.9500 . ?
C10B C15B 1.359(10) . ?
C14A H14A 0.9500 . ?
C7C C6C 1.370(11) . ?
C7C C7C 1.480(13) 3_656 ?
C15B C14B 1.360(10) . ?
C15B H15B 0.9500 . ?
C9B N8B 1.373(9) . ?
C9B H9B 0.9500 . ?
C9C H9C 0.9500 . ?
C14B H14B 0.9500 . ?
C12A H12A 0.9500 . ?
C6C C5C 1.384(9) . ?
C6C H6C 0.9500 . ?
C5C H5C 0.9500 . ?
